data_2237731
loop_
_publ_author_name
'Khadri, Amina'
'Bouchene, Rafika'
'Bouacida, Sofiane'
'Merazig, Hocine'
'Roisnel, Thierry'

_publ_section_title
;
 4-(Dimethylamino)pyridinium tetrachloridoferrate(III)
;
_journal_coeditor_code WM2729
_journal_issue 4
_journal_name_full 'Acta Crystallographica Section E'
_journal_page_first m190
_journal_paper_doi 10.1107/S160053681300603X
_journal_volume 69
_journal_year 2013
_chemical_formula_iupac '(C7 H11 N2) [Fe Cl4]'
_chemical_formula_moiety 'C7 H11 N2 +, Cl4 Fe -'
_chemical_formula_sum 'C7 H11 Cl4 Fe N2'
_chemical_formula_weight 320.83
_chemical_name_systematic
;
4-(Dimethylamino)pyridinium tetrachloridoferrate(III)
;
_space_group_IT_number 14
_symmetry_cell_setting monoclinic
_symmetry_space_group_name_Hall '-P 2yn'
_symmetry_space_group_name_H-M 'P 1 21/n 1'
_atom_sites_solution_hydrogens geom
_atom_sites_solution_primary direct
_atom_sites_solution_secondary difmap
_cell_angle_alpha 90
_cell_angle_beta 98.7259(9)
_cell_angle_gamma 90
_cell_formula_units_Z 4
_cell_length_a 9.0360(2)
_cell_length_b 14.0492(5)
_cell_length_c 10.2077(3)
_cell_measurement_reflns_used 2278
_cell_measurement_temperature 100(2)
_cell_measurement_theta_max 26.49
_cell_measurement_theta_min 2.9
_cell_volume 1280.85(7)
_computing_cell_refinement 'SAINT (Bruker, 2011)'
_computing_data_collection 'APEX2 (Bruker, 2011)'
_computing_data_reduction 'SAINT (Bruker, 2011)'
_computing_molecular_graphics 'ORTEP-3 for Windows (Farrugia, 2012) and DIAMOND (Brandenburg & Berndt, 2001)'
_computing_publication_material 'WinGX (Farrugia, 2012)'
_computing_structure_refinement 'SHELXL97 (Sheldrick, 2008)'
_computing_structure_solution 'SIR2004 (Burla <i>et al.</i>, 2005)'
_diffrn_ambient_temperature 100(2)
_diffrn_measured_fraction_theta_full 0.993
_diffrn_measured_fraction_theta_max 0.993
_diffrn_measurement_device_type 'Bruker APEXII CCD'
_diffrn_measurement_method '\f and \w scans'
_diffrn_radiation_monochromator graphite
_diffrn_radiation_source 'sealed tube'
_diffrn_radiation_type MoK\a
_diffrn_radiation_wavelength 0.71073
_diffrn_reflns_av_R_equivalents 0.0407
_diffrn_reflns_limit_h_max 11
_diffrn_reflns_limit_h_min -8
_diffrn_reflns_limit_k_max 18
_diffrn_reflns_limit_k_min -18
_diffrn_reflns_limit_l_max 13
_diffrn_reflns_limit_l_min -13
_diffrn_reflns_number 11192
_diffrn_reflns_theta_full 27.5
_diffrn_reflns_theta_max 27.5
_diffrn_reflns_theta_min 2.49
_exptl_absorpt_coefficient_mu 1.976
_exptl_absorpt_correction_T_max 0.924
_exptl_absorpt_correction_T_min 0.789
_exptl_absorpt_correction_type multi-scan
_exptl_absorpt_process_details
;
(<i>SADABS</i>; Bruker, 2011)
;
_exptl_crystal_colour orange
_exptl_crystal_density_diffrn 1.664
_exptl_crystal_density_method 'not measured'
_exptl_crystal_description plate
_exptl_crystal_F_000 644
_exptl_crystal_size_max 0.17
_exptl_crystal_size_mid 0.12
_exptl_crystal_size_min 0.04
_refine_diff_density_max 0.94
_refine_diff_density_min -0.56
_refine_ls_extinction_method none
_refine_ls_goodness_of_fit_ref 1.03
_refine_ls_hydrogen_treatment mixed
_refine_ls_matrix_type full
_refine_ls_number_parameters 133
_refine_ls_number_reflns 2925
_refine_ls_number_restraints 0
_refine_ls_restrained_S_all 1.03
_refine_ls_R_factor_all 0.0515
_refine_ls_R_factor_gt 0.0335
_refine_ls_shift/su_max 0.001
_refine_ls_shift/su_mean 0
_refine_ls_structure_factor_coef Fsqd
_refine_ls_weighting_details 'calc w=1/[\s^2^(Fo^2^)+(0.0258P)^2^+0.6542P] where P=(Fo^2^+2Fc^2^)/3'
_refine_ls_weighting_scheme calc
_refine_ls_wR_factor_gt 0.0727
_refine_ls_wR_factor_ref 0.0811
_reflns_number_gt 2146
_reflns_number_total 2925
_reflns_threshold_expression I>2sigma(I)
_cod_data_source_file wm2729.cif
_cod_data_source_block I
_cod_original_sg_symbol_H-M 'P 21/n'
_cod_database_code 2237731
_cod_database_fobs_code 2237731

loop_
_symmetry_equiv_pos_as_xyz
'x, y, z'
'-x+1/2, y+1/2, -z+1/2'
'-x, -y, -z'
'x-1/2, -y-1/2, z-1/2'

loop_
_atom_site_type_symbol
_atom_site_label
_atom_site_fract_x
_atom_site_fract_y
_atom_site_fract_z
_atom_site_U_iso_or_equiv
_atom_site_adp_type
_atom_site_calc_flag
_atom_site_refinement_flags
_atom_site_occupancy
_atom_site_symmetry_multiplicity
Fe Fe1 -0.02427(4) 0.25669(2) 0.72252(3) 0.02371(11) Uani d . 1 1
Cl Cl1 -0.16650(8) 0.13001(5) 0.71136(7) 0.0449(2) Uani d . 1 1
Cl Cl2 0.11905(7) 0.25489(4) 0.91821(6) 0.03315(17) Uani d . 1 1
Cl Cl3 0.11063(8) 0.25245(5) 0.56193(7) 0.03676(18) Uani d . 1 1
Cl Cl4 -0.15646(8) 0.38804(5) 0.70930(7) 0.03842(18) Uani d . 1 1
C C1 0.3730(3) 0.42873(17) 0.8197(3) 0.0281(6) Uani d . 1 1
H H1 0.381 0.4214 0.913 0.034 Uiso calc R 1 1
C C2 0.4618(3) 0.37690(19) 0.7516(3) 0.0374(7) Uani d . 1 1
H H2 0.5322 0.3338 0.7976 0.045 Uiso calc R 1 1
N N3 0.4513(3) 0.38586(19) 0.6189(3) 0.0445(7) Uani d . 1 1
H H3 0.506(4) 0.355(2) 0.582(3) 0.059(11) Uiso d . 1 1
C C4 0.3518(3) 0.4461(2) 0.5506(3) 0.0417(7) Uani d . 1 1
H H4 0.3453 0.4501 0.457 0.05 Uiso calc R 1 1
C C5 0.2614(3) 0.50068(19) 0.6130(3) 0.0331(6) Uani d . 1 1
H H5 0.1935 0.5436 0.5635 0.04 Uiso calc R 1 1
C C6 0.2677(3) 0.49407(17) 0.7526(2) 0.0260(6) Uani d . 1 1
N N7 0.1790(2) 0.54643(15) 0.8167(2) 0.0305(5) Uani d . 1 1
C C8 0.1866(3) 0.5381(2) 0.9603(3) 0.0407(7) Uani d . 1 1
H H8A 0.1606 0.4731 0.9829 0.061 Uiso calc R 1 1
H H8B 0.116 0.5829 0.9908 0.061 Uiso calc R 1 1
H H8C 0.2884 0.5529 1.0036 0.061 Uiso calc R 1 1
C C9 0.0706(3) 0.6131(2) 0.7463(3) 0.0448(8) Uani d . 1 1
H H9A 0.1236 0.6617 0.7024 0.067 Uiso calc R 1 1
H H9B 0.0143 0.6437 0.8095 0.067 Uiso calc R 1 1
H H9C 0.0013 0.5786 0.6797 0.067 Uiso calc R 1 1

loop_
_atom_site_aniso_label
_atom_site_aniso_U_11
_atom_site_aniso_U_22
_atom_site_aniso_U_33
_atom_site_aniso_U_12
_atom_site_aniso_U_13
_atom_site_aniso_U_23
Fe1 0.0239(2) 0.0260(2) 0.02024(19) -0.00208(14) 0.00016(14) 0.00140(15)
Cl1 0.0505(4) 0.0485(4) 0.0315(4) -0.0268(3) -0.0077(3) 0.0074(3)
Cl2 0.0327(3) 0.0370(4) 0.0261(3) -0.0089(3) -0.0072(3) 0.0047(3)
Cl3 0.0380(4) 0.0417(4) 0.0330(4) -0.0003(3) 0.0131(3) -0.0032(3)
Cl4 0.0419(4) 0.0406(4) 0.0322(4) 0.0157(3) 0.0035(3) 0.0016(3)
C1 0.0269(13) 0.0283(14) 0.0287(14) -0.0048(11) 0.0035(11) 0.0028(11)
C2 0.0331(15) 0.0305(15) 0.050(2) -0.0057(12) 0.0092(13) 0.0032(13)
N3 0.0481(16) 0.0367(15) 0.0554(18) -0.0106(12) 0.0295(14) -0.0140(13)
C4 0.0578(19) 0.0419(17) 0.0266(16) -0.0218(15) 0.0103(14) -0.0071(13)
C5 0.0404(16) 0.0321(15) 0.0255(14) -0.0088(12) 0.0002(12) -0.0008(11)
C6 0.0276(14) 0.0264(13) 0.0235(13) -0.0107(11) 0.0022(11) -0.0001(10)
N7 0.0314(12) 0.0300(12) 0.0299(13) -0.0015(9) 0.0036(10) -0.0003(10)
C8 0.0467(17) 0.0427(17) 0.0360(17) -0.0037(14) 0.0167(14) -0.0030(13)
C9 0.0347(16) 0.0370(17) 0.061(2) 0.0049(13) 0.0025(14) 0.0062(15)

loop_
_atom_type_symbol
_atom_type_description
_atom_type_scat_dispersion_real
_atom_type_scat_dispersion_imag
_atom_type_scat_source
C C 0.0033 0.0016 'International Tables Vol C Tables 4.2.6.8 and 6.1.1.4'
H H 0 0 'International Tables Vol C Tables 4.2.6.8 and 6.1.1.4'
N N 0.0061 0.0033 'International Tables Vol C Tables 4.2.6.8 and 6.1.1.4'
Fe Fe 0.3463 0.8444 'International Tables Vol C Tables 4.2.6.8 and 6.1.1.4'
Cl Cl 0.1484 0.1585 'International Tables Vol C Tables 4.2.6.8 and 6.1.1.4'

loop_
_geom_angle_atom_site_label_1
_geom_angle_atom_site_label_2
_geom_angle_atom_site_label_3
_geom_angle
Cl3 Fe1 Cl1 109.18(3)
Cl3 Fe1 Cl4 109.72(3)
Cl1 Fe1 Cl4 111.80(3)
Cl3 Fe1 Cl2 111.12(3)
Cl1 Fe1 Cl2 107.27(3)
Cl4 Fe1 Cl2 107.73(3)
C2 C1 C6 120.4(3)
C2 C1 H1 119.8
C6 C1 H1 119.8
N3 C2 C1 120.6(3)
N3 C2 H2 119.7
C1 C2 H2 119.7
C4 N3 C2 121.1(3)
C4 N3 H3 121(3)
C2 N3 H3 118(3)
C5 C4 N3 121.1(3)
C5 C4 H4 119.4
N3 C4 H4 119.4
C4 C5 C6 120.1(3)
C4 C5 H5 119.9
C6 C5 H5 119.9
N7 C6 C5 121.4(2)
N7 C6 C1 122.0(2)
C5 C6 C1 116.6(2)
C6 N7 C8 120.6(2)
C6 N7 C9 121.4(2)
C8 N7 C9 118.0(2)
N7 C8 H8A 109.5
N7 C8 H8B 109.5
H8A C8 H8B 109.5
N7 C8 H8C 109.5
H8A C8 H8C 109.5
H8B C8 H8C 109.5
N7 C9 H9A 109.5
N7 C9 H9B 109.5
H9A C9 H9B 109.5
N7 C9 H9C 109.5
H9A C9 H9C 109.5
H9B C9 H9C 109.5

loop_
_geom_bond_atom_site_label_1
_geom_bond_atom_site_label_2
_geom_bond_distance
Fe1 Cl3 2.1870(7)
Fe1 Cl1 2.1882(7)
Fe1 Cl4 2.1912(7)
Fe1 Cl2 2.2097(7)
C1 C2 1.351(4)
C1 C6 1.421(3)
C1 H1 0.95
C2 N3 1.350(4)
C2 H2 0.95
N3 C4 1.349(4)
N3 H3 0.79(3)
C4 C5 1.348(4)
C4 H4 0.95
C5 C6 1.420(3)
C5 H5 0.95
C6 N7 1.331(3)
N7 C8 1.462(3)
N7 C9 1.463(3)
C8 H8A 0.98
C8 H8B 0.98
C8 H8C 0.98
C9 H9A 0.98
C9 H9B 0.98
C9 H9C 0.98

loop_
_geom_hbond_atom_site_label_D
_geom_hbond_atom_site_label_H
_geom_hbond_atom_site_label_A
_geom_hbond_site_symmetry_A
_geom_hbond_distance_DH
_geom_hbond_distance_HA
_geom_hbond_distance_DA
_geom_hbond_angle_DHA
_geom_hbond_publ_flag
N3 H3 Cl2 4_665 0.79(3) 2.60(3) 3.369(3) 165(3) yes
C4 H4 Cl1 4_665 0.9500 2.7400 3.604(3) 152.00 yes

loop_
_geom_torsion_atom_site_label_1
_geom_torsion_atom_site_label_2
_geom_torsion_atom_site_label_3
_geom_torsion_atom_site_label_4
_geom_torsion
C6 C1 C2 N3 -0.4(4)
C1 C2 N3 C4 -0.4(4)
C2 N3 C4 C5 1.3(4)
N3 C4 C5 C6 -1.3(4)
C4 C5 C6 N7 -179.4(2)
C4 C5 C6 C1 0.4(3)
C2 C1 C6 N7 -179.8(2)
C2 C1 C6 C5 0.4(3)
C5 C6 N7 C8 179.6(2)
C1 C6 N7 C8 -0.2(4)
C5 C6 N7 C9 0.1(4)
C1 C6 N7 C9 -179.7(2)
